data_7702681
loop_
_publ_author_name
'Du, Shaowu'
'Kautz, Jason A.'
'McGrath, Thomas D.'
'Stone, F. Gordon A.'

_publ_section_title
;
 Reactivity of the molybdenacarbaborane anion
 [2,2,2,2-(CO)4-closo-2,1-MoCB10H11]--: metal oxidation versus cage
 substitution&#x2020;
;
_journal_issue 19
_journal_name_full 'Journal of the Chemical Society, Dalton Transactions'
_journal_page_first 2791
_journal_paper_doi 10.1039/b105158j
_journal_year 2001
_chemical_formula_moiety
;
[2,2,2-(CO)~3~-2-I-3,11-{cyclo-1,4,7-S~3~(CH~2~)~6~}~2~
-closo-2,1-MoCB~10~H~9~]
;
_chemical_formula_sum 'C17.5 H36 B10 Cl3 I Mo O3 S6'
_chemical_formula_weight 924.11
_space_group_IT_number 2
_space_group_name_Hall '-P 1'
_space_group_name_H-M_alt 'P -1'
_symmetry_cell_setting triclinic
_symmetry_space_group_name_H-M 'P -1'
_atom_sites_solution_hydrogens geom
_atom_sites_solution_primary direct
_atom_sites_solution_secondary difmap
_cell_angle_alpha 105.93(3)
_cell_angle_beta 102.38(3)
_cell_angle_gamma 102.18(3)
_cell_formula_units_Z 2
_cell_length_a 10.964(2)
_cell_length_b 13.556(3)
_cell_length_c 13.928(3)
_cell_measurement_reflns_used 25
_cell_measurement_temperature 173(2)
_cell_measurement_theta_max 20
_cell_measurement_theta_min 10
_cell_volume 1862.3(9)
_computing_structure_refinement 'SHELXL-97 (Sheldrick, 1997)'
_computing_structure_solution 'SHELXS-97 (Sheldrick, 1990)'
_diffrn_ambient_temperature 173(2)
_diffrn_measured_fraction_theta_full 0.969
_diffrn_measured_fraction_theta_max 0.969
_diffrn_measurement_device_type 'Enraf-Nonius CAD4'
_diffrn_measurement_method \w-2\q
_diffrn_radiation_monochromator graphite
_diffrn_radiation_source 'fine-focus sealed tube'
_diffrn_radiation_type MoK\a
_diffrn_radiation_wavelength 0.71073
_diffrn_reflns_av_R_equivalents 0.0226
_diffrn_reflns_av_sigmaI/netI 0.0194
_diffrn_reflns_limit_h_max 11
_diffrn_reflns_limit_h_min 0
_diffrn_reflns_limit_k_max 14
_diffrn_reflns_limit_k_min -14
_diffrn_reflns_limit_l_max 14
_diffrn_reflns_limit_l_min -14
_diffrn_reflns_number 5031
_diffrn_reflns_theta_full 22.53
_diffrn_reflns_theta_max 22.53
_diffrn_reflns_theta_min 1.59
_diffrn_standards_decay_% 19.5
_diffrn_standards_interval_time 120
_diffrn_standards_number 3
_exptl_absorpt_coefficient_mu 1.755
_exptl_absorpt_correction_T_max 0.652
_exptl_absorpt_correction_T_min 0.487
_exptl_absorpt_correction_type 'Numerical, SHELXTl-PC vs 5.03'
_exptl_crystal_colour red
_exptl_crystal_density_diffrn 1.648
_exptl_crystal_density_method 'not measured'
_exptl_crystal_description blocks
_exptl_crystal_F_000 914
_exptl_crystal_size_max 0.49
_exptl_crystal_size_mid 0.38
_exptl_crystal_size_min 0.26
_refine_diff_density_max 1.398
_refine_diff_density_min -1.557
_refine_diff_density_rms 0.170
_refine_ls_extinction_method none
_refine_ls_goodness_of_fit_ref 1.196
_refine_ls_hydrogen_treatment mixed
_refine_ls_matrix_type full
_refine_ls_number_parameters 435
_refine_ls_number_reflns 4728
_refine_ls_number_restraints 7
_refine_ls_restrained_S_all 1.198
_refine_ls_R_factor_all 0.0688
_refine_ls_R_factor_gt 0.0634
_refine_ls_shift/su_max 0.184
_refine_ls_shift/su_mean 0.009
_refine_ls_structure_factor_coef Fsqd
_refine_ls_weighting_details 'calc w=1/[\s^2^(Fo^2^)+(0.0795P)^2^+15.6754P] where P=(Fo^2^+2Fc^2^)/3'
_refine_ls_weighting_scheme calc
_refine_ls_wR_factor_gt 0.1614
_refine_ls_wR_factor_ref 0.1652
_reflns_number_gt 4294
_reflns_number_total 4728
_reflns_threshold_expression >2sigma(I)
_cod_data_source_file b105158j-2.txt
_cod_data_source_block 15
_cod_depositor_comments
;
The following automatic conversions were performed:

data name '_atom_site_symetry_multiplicity' was replaced with
'_atom_site_symmetry_multiplicity' as specified in the replacement
file
'/home/saulius/struct/COD-crude-data/automatic-downloads/DataCite-retrospective/RSC/depositions/lib/lists/replacement-tags.lst'.

Automatic conversion script
Id: cif_correct_tags 6909 2019-04-08 15:41:33Z antanas 

The following automatic conversions were performed:

data item '_symmetry_cell_setting' value 'Triclinic' was changed to
'triclinic' in accordance with the
/home/saulius/struct/COD-crude-data/automatic-downloads/DataCite-retrospective/RSC/depositions/lib/dictionaries/cif_core.dic
dictionary named 'cif_core.dic' version 2.4.2 last updated on
2011-04-26.

Automatic conversion script
Id: cif_fix_values 6909 2019-04-08 15:41:33Z antanas 
;
_cod_original_cell_volume 1862.3(7)
_cod_original_sg_symbol_H-M P-1
_cod_original_formula_sum 'C17.50 H36 B10 Cl3 I Mo O3 S6'
_cod_database_code 7702681

loop_
_symmetry_equiv_pos_as_xyz
'x, y, z'
'-x, -y, -z'

loop_
_atom_site_label
_atom_site_type_symbol
_atom_site_fract_x
_atom_site_fract_y
_atom_site_fract_z
_atom_site_U_iso_or_equiv
_atom_site_adp_type
_atom_site_occupancy
_atom_site_symmetry_multiplicity
_atom_site_calc_flag
_atom_site_refinement_flags
_atom_site_disorder_assembly
_atom_site_disorder_group
Mo Mo 0.10664(7) 0.32528(5) 0.11284(5) 0.0188(3) Uani 1 1 d D . .
C1 C -0.0178(9) 0.1884(7) 0.1652(7) 0.031(2) Uani 1 1 d D A .
H1 H -0.0203 0.1101 0.1095 0.038 Uiso 1 1 calc R . .
B2 B -0.1081(9) 0.2667(7) 0.1237(7) 0.020(2) Uani 1 1 d . A .
B3 B -0.0333(9) 0.4061(7) 0.2003(7) 0.022(2) Uani 1 1 d . A .
H3 H -0.0458 0.4747 0.1731 0.027 Uiso 1 1 calc R . .
B4 B 0.1127(9) 0.4021(8) 0.2896(7) 0.021(2) Uani 1 1 d . A .
B5 B 0.1200(10) 0.2679(8) 0.2644(8) 0.025(2) Uani 1 1 d . A .
H5 H 0.2137 0.2461 0.2775 0.030 Uiso 1 1 calc R . .
B6 B -0.1549(10) 0.1924(8) 0.2058(8) 0.027(2) Uani 1 1 d . . .
H6 H -0.2447 0.1227 0.1769 0.033 Uiso 1 1 calc R A .
B7 B -0.1641(10) 0.3278(8) 0.2324(8) 0.027(2) Uani 1 1 d . A .
H7 H -0.2598 0.3466 0.2219 0.032 Uiso 1 1 calc R . .
B8 B -0.0261(9) 0.4108(8) 0.3349(7) 0.023(2) Uani 1 1 d . . .
H8 H -0.0292 0.4854 0.3929 0.027 Uiso 1 1 calc R A .
B9 B 0.0713(10) 0.3276(8) 0.3730(8) 0.029(2) Uani 1 1 d . A .
H9 H 0.1328 0.3483 0.4551 0.035 Uiso 1 1 calc R . .
B10 B -0.0077(11) 0.1941(8) 0.2943(8) 0.032(3) Uani 1 1 d . A .
H10 H 0.0009 0.1261 0.3237 0.038 Uiso 1 1 calc R . .
B11 B -0.1001(10) 0.2823(8) 0.3377(8) 0.026(2) Uani 1 1 d . A .
H11 H -0.1532 0.2722 0.3962 0.031 Uiso 1 1 calc R . .
C2 C 0.0286(9) 0.3324(8) -0.0295(8) 0.037(2) Uani 1 1 d . A .
O2 O -0.0150(8) 0.3383(7) -0.1118(6) 0.063(2) Uani 1 1 d . . .
C3 C 0.1891(11) 0.4687(8) 0.1119(7) 0.038(2) Uani 1 1 d . A .
O3 O 0.2361(8) 0.5520(6) 0.1081(6) 0.055(2) Uani 1 1 d . . .
I I 0.14425(7) 0.14184(5) -0.03536(6) 0.0318(3) Uani 0.852(3) 1 d PD A 1
C4 C 0.2978(14) 0.3378(10) 0.1479(8) 0.035(3) Uani 0.852(3) 1 d P A 1
O4 O 0.4098(13) 0.3485(12) 0.1797(12) 0.040(4) Uani 0.852(3) 1 d P A 1
I1A I 0.3628(13) 0.3031(10) 0.1604(8) 0.068(3) Uani 0.148(3) 1 d P A 2
C4A C 0.084(6) 0.193(3) -0.006(3) 0.035(3) Uani 0.15 1 d PD A 2
O4A O 0.079(4) 0.114(3) -0.061(3) 0.0422(3) Uani 0.15 1 d PD A 2
S1 S -0.2403(2) 0.21635(17) -0.01155(16) 0.0237(5) Uani 1 1 d . . .
C5 C -0.3990(9) 0.1899(8) 0.0130(7) 0.032(2) Uani 1 1 d . A .
H5A H -0.4406 0.1117 -0.0112 0.039 Uiso 1 1 calc R . .
H5B H -0.3877 0.2188 0.0888 0.039 Uiso 1 1 calc R . .
C6 C -0.4872(9) 0.2434(8) -0.0456(7) 0.032(2) Uani 1 1 d . . .
H6A H -0.4461 0.3218 -0.0174 0.038 Uiso 1 1 calc R A .
H6B H -0.5719 0.2294 -0.0300 0.038 Uiso 1 1 calc R . .
S2 S -0.5184(2) 0.20018(19) -0.18570(19) 0.0374(6) Uani 1 1 d . A .
C7 C -0.6332(10) 0.0690(8) -0.2290(8) 0.041(2) Uani 1 1 d . . .
H7A H -0.6600 0.0567 -0.1688 0.049 Uiso 1 1 calc R A .
H7B H -0.7120 0.0670 -0.2809 0.049 Uiso 1 1 calc R . .
C8 C -0.5790(9) -0.0232(8) -0.2785(7) 0.037(2) Uani 1 1 d . A .
H8A H -0.5349 -0.0025 -0.3279 0.045 Uiso 1 1 calc R . .
H8B H -0.6536 -0.0875 -0.3194 0.045 Uiso 1 1 calc R . .
S3 S -0.4655(3) -0.05991(19) -0.18826(19) 0.0391(6) Uani 1 1 d . . .
C9 C -0.3094(9) 0.0233(8) -0.1825(8) 0.039(2) Uani 1 1 d . A .
H9A H -0.2637 -0.0222 -0.2208 0.047 Uiso 1 1 calc R . .
H9B H -0.3240 0.0761 -0.2174 0.047 Uiso 1 1 calc R . .
C10 C -0.2224(10) 0.0833(7) -0.0690(8) 0.040(2) Uani 1 1 d . A .
H10A H -0.1301 0.0909 -0.0674 0.048 Uiso 1 1 calc R . .
H10B H -0.2437 0.0394 -0.0253 0.048 Uiso 1 1 calc R . .
S4 S 0.2657(2) 0.52431(16) 0.36261(15) 0.0212(5) Uani 1 1 d . . .
C11 C 0.2075(8) 0.6392(7) 0.3428(7) 0.026(2) Uani 1 1 d . A .
H11A H 0.1278 0.6113 0.2828 0.032 Uiso 1 1 calc R . .
H11B H 0.1840 0.6750 0.4055 0.032 Uiso 1 1 calc R . .
C12 C 0.3085(10) 0.7218(7) 0.3228(7) 0.034(2) Uani 1 1 d . . .
H12A H 0.2638 0.7424 0.2650 0.041 Uiso 1 1 calc R A .
H12B H 0.3730 0.6873 0.2993 0.041 Uiso 1 1 calc R . .
S5 S 0.3963(2) 0.84344(17) 0.43379(18) 0.0312(6) Uani 1 1 d . A .
C13 C 0.5631(9) 0.8366(7) 0.4645(8) 0.035(2) Uani 1 1 d . . .
H13A H 0.5742 0.7879 0.4016 0.042 Uiso 1 1 calc R A .
H13B H 0.6215 0.9087 0.4787 0.042 Uiso 1 1 calc R . .
C14 C 0.6098(9) 0.7991(7) 0.5562(7) 0.032(2) Uani 1 1 d . A .
H14A H 0.5877 0.8410 0.6170 0.038 Uiso 1 1 calc R . .
H14B H 0.7060 0.8162 0.5746 0.038 Uiso 1 1 calc R . .
S6 S 0.5436(2) 0.65720(18) 0.53534(19) 0.0323(6) Uani 1 1 d . . .
C15 C 0.3923(9) 0.6554(7) 0.5680(6) 0.029(2) Uani 1 1 d . A .
H15A H 0.4069 0.6647 0.6430 0.035 Uiso 1 1 calc R . .
H15B H 0.3620 0.7157 0.5551 0.035 Uiso 1 1 calc R . .
C16 C 0.2888(9) 0.5506(7) 0.5033(6) 0.0250(19) Uani 1 1 d . A .
H16A H 0.2053 0.5532 0.5188 0.030 Uiso 1 1 calc R . .
H16B H 0.3147 0.4913 0.5225 0.030 Uiso 1 1 calc R . .
C90 C 0.7332(16) 0.6026(15) 0.2227(12) 0.102(6) Uani 0.80 1 d P B 1
H90A H 0.8050 0.5708 0.2396 0.122 Uiso 0.80 1 calc PR B 1
H90B H 0.7728 0.6801 0.2388 0.122 Uiso 0.80 1 calc PR B 1
Cl1 Cl 0.6356(5) 0.5869(4) 0.3022(3) 0.0707(12) Uani 0.80 1 d P B 1
Cl2 Cl 0.6549(7) 0.5461(4) 0.0915(4) 0.0824(17) Uani 0.80 1 d P B 1
C90A C 0.7332(16) 0.6026(15) 0.2227(12) 0.102(6) Uani 0.20 1 d PD C 2
H90C H 0.7980 0.5619 0.2177 0.122 Uiso 0.20 1 calc PR C 2
H90D H 0.6544 0.5496 0.2207 0.122 Uiso 0.20 1 calc PR C 2
Cl1A Cl 0.691(6) 0.601(5) 0.102(3) 0.32(3) Uani 0.20 1 d PD C 2
Cl2A Cl 0.786(4) 0.669(3) 0.3502(17) 0.32(3) Uani 0.20 1 d PD . 2
C80 C 0.025(3) 0.102(2) -0.351(2) 0.074(9) Uani 0.30 1 d P D 1
H80A H 0.0533 0.0362 -0.3581 0.089 Uiso 0.30 1 calc PR D 1
H80B H 0.0716 0.1505 -0.2784 0.089 Uiso 0.30 1 calc PR D 1
Cl3 Cl -0.1255(19) 0.068(2) -0.355(3) 0.059(5) Uani 0.30 1 d P D 1
Cl4 Cl 0.091(2) 0.1608(19) -0.4284(16) 0.078(8) Uani 0.30 1 d P D 1
C80A C 0.025(3) 0.102(2) -0.351(2) 0.074(9) Uani 0.20 1 d PD E 2
H80C H 0.0746 0.1416 -0.2766 0.089 Uiso 0.20 1 calc PR E 2
H80D H 0.0419 0.0314 -0.3727 0.089 Uiso 0.20 1 calc PR E 2
Cl3A Cl -0.135(3) 0.091(4) -0.374(5) 0.085(14) Uani 0.20 1 d PD E 2
Cl4A Cl 0.058(6) 0.173(4) -0.429(4) 0.15(2) Uani 0.20 1 d P . 2

loop_
_atom_site_aniso_label
_atom_site_aniso_U_11
_atom_site_aniso_U_22
_atom_site_aniso_U_33
_atom_site_aniso_U_23
_atom_site_aniso_U_13
_atom_site_aniso_U_12
Mo 0.0234(4) 0.0157(4) 0.0166(4) 0.0017(3) 0.0045(3) 0.0099(3)
C1 0.038(5) 0.023(5) 0.026(5) 0.001(4) 0.009(4) 0.005(4)
B2 0.021(5) 0.016(5) 0.017(5) -0.002(4) -0.001(4) 0.008(4)
B3 0.022(5) 0.018(5) 0.022(5) 0.002(4) 0.001(4) 0.007(4)
B4 0.025(5) 0.023(5) 0.018(5) 0.007(4) 0.007(4) 0.013(4)
B5 0.024(5) 0.028(5) 0.022(5) 0.014(4) 0.000(4) 0.006(4)
B6 0.032(6) 0.024(5) 0.022(5) 0.002(4) 0.006(5) 0.007(4)
B7 0.029(6) 0.023(5) 0.024(5) -0.003(4) 0.008(5) 0.011(4)
B8 0.021(5) 0.022(5) 0.019(5) 0.000(4) 0.002(4) 0.007(4)
B9 0.032(6) 0.028(6) 0.028(6) 0.014(5) 0.006(5) 0.008(5)
B10 0.044(7) 0.024(6) 0.027(6) 0.010(5) 0.008(5) 0.012(5)
B11 0.032(6) 0.028(5) 0.020(5) 0.007(4) 0.009(4) 0.011(5)
C2 0.027(5) 0.046(6) 0.046(7) 0.024(5) 0.015(5) 0.009(5)
O2 0.051(5) 0.088(6) 0.052(5) 0.048(5) -0.003(4) 0.010(4)
C3 0.059(7) 0.024(6) 0.021(5) -0.006(4) 0.010(5) 0.008(5)
O3 0.089(6) 0.024(4) 0.042(4) 0.000(3) 0.033(4) -0.004(4)
I 0.0336(5) 0.0222(4) 0.0343(5) -0.0043(3) 0.0123(3) 0.0125(3)
C4 0.046(8) 0.043(7) 0.012(6) 0.001(5) -0.003(5) 0.031(7)
O4 0.018(7) 0.056(9) 0.020(6) -0.007(6) -0.014(5) 0.007(5)
I1A 0.073(8) 0.108(10) 0.040(5) 0.034(6) 0.014(5) 0.053(7)
C4A 0.046(8) 0.043(7) 0.012(6) 0.001(5) -0.003(5) 0.031(7)
O4A 0.0218(2) 0.06041(17) 0.02512(16) -0.0021(12) -0.0098(11) 0.0108(11)
S1 0.0237(12) 0.0234(11) 0.0163(11) -0.0010(9) 0.0026(9) 0.0046(9)
C5 0.028(5) 0.035(5) 0.024(5) -0.001(4) 0.008(4) 0.003(4)
C6 0.024(5) 0.035(5) 0.031(5) -0.001(4) 0.009(4) 0.014(4)
S2 0.0414(14) 0.0339(13) 0.0327(14) 0.0083(11) 0.0042(11) 0.0127(11)
C7 0.033(6) 0.043(6) 0.034(6) 0.002(5) 0.003(4) 0.006(5)
C8 0.035(6) 0.036(6) 0.025(5) -0.004(4) 0.005(4) -0.002(4)
S3 0.0478(15) 0.0259(13) 0.0328(14) 0.0014(10) 0.0089(11) 0.0026(11)
C9 0.035(6) 0.031(5) 0.034(6) -0.012(4) 0.010(4) 0.006(4)
C10 0.035(6) 0.028(5) 0.042(6) -0.006(4) 0.000(5) 0.015(4)
S4 0.0242(11) 0.0193(11) 0.0146(11) 0.0005(8) 0.0008(8) 0.0068(9)
C11 0.027(5) 0.025(5) 0.019(5) 0.001(4) -0.002(4) 0.007(4)
C12 0.047(6) 0.015(4) 0.023(5) -0.001(4) -0.003(4) -0.003(4)
S5 0.0358(13) 0.0160(11) 0.0295(13) -0.0025(9) -0.0028(10) 0.0081(10)
C13 0.030(5) 0.029(5) 0.038(6) 0.007(4) 0.002(4) 0.004(4)
C14 0.030(5) 0.026(5) 0.028(5) -0.002(4) 0.005(4) 0.005(4)
S6 0.0265(12) 0.0249(12) 0.0385(14) 0.0027(10) 0.0029(10) 0.0103(10)
C15 0.036(5) 0.028(5) 0.014(4) -0.001(4) 0.002(4) 0.009(4)
C16 0.032(5) 0.029(5) 0.013(4) 0.004(4) 0.005(4) 0.012(4)
C90 0.084(11) 0.123(15) 0.084(12) -0.001(10) 0.027(9) 0.048(11)
Cl1 0.115(4) 0.074(3) 0.050(2) 0.029(2) 0.038(2) 0.056(3)
Cl2 0.139(5) 0.067(3) 0.052(3) 0.016(2) 0.038(3) 0.044(3)
C90A 0.084(11) 0.123(15) 0.084(12) -0.001(10) 0.027(9) 0.048(11)
Cl1A 0.56(7) 0.53(7) 0.30(4) 0.37(5) 0.38(5) 0.49(7)
Cl2A 0.56(7) 0.53(7) 0.30(4) 0.37(5) 0.38(5) 0.49(7)
C80 0.09(2) 0.047(15) 0.076(18) 0.043(14) 0.003(15) -0.014(14)
Cl3 0.039(7) 0.048(12) 0.108(12) 0.040(9) 0.024(7) 0.033(7)
Cl4 0.087(9) 0.076(14) 0.034(8) 0.000(8) 0.024(6) -0.035(9)
C80A 0.09(2) 0.047(15) 0.076(18) 0.043(14) 0.003(15) -0.014(14)
Cl3A 0.061(14) 0.06(2) 0.17(4) 0.061(16) 0.038(16) 0.057(12)
Cl4A 0.31(7) 0.08(2) 0.10(3) 0.07(2) 0.11(3) 0.07(3)

loop_
_atom_type_symbol
_atom_type_description
_atom_type_scat_dispersion_real
_atom_type_scat_dispersion_imag
_atom_type_scat_source
C C 0.0033 0.0016 'International Tables Vol C Tables 4.2.6.8 and 6.1.1.4'
H H 0.0000 0.0000 'International Tables Vol C Tables 4.2.6.8 and 6.1.1.4'
B B 0.0013 0.0007 'International Tables Vol C Tables 4.2.6.8 and 6.1.1.4'
O O 0.0106 0.0060 'International Tables Vol C Tables 4.2.6.8 and 6.1.1.4'
S S 0.1246 0.1234 'International Tables Vol C Tables 4.2.6.8 and 6.1.1.4'
Mo Mo -1.6832 0.6857 'International Tables Vol C Tables 4.2.6.8 and 6.1.1.4'
I I -0.4742 1.8119 'International Tables Vol C Tables 4.2.6.8 and 6.1.1.4'
Cl Cl 0.1484 0.1585 'International Tables Vol C Tables 4.2.6.8 and 6.1.1.4'

loop_
_geom_angle_atom_site_label_1
_geom_angle_atom_site_label_2
_geom_angle_atom_site_label_3
_geom_angle
C3 Mo C4A 121.3(14)
C3 Mo C4 75.7(5)
C4A Mo C4 86.3(17)
C3 Mo C2 72.3(4)
C4A Mo C2 65.9(15)
C4 Mo C2 114.7(4)
C3 Mo B2 125.0(4)
C4A Mo B2 93.5(16)
C4 Mo B2 154.2(4)
C2 Mo B2 88.4(3)
C3 Mo B4 89.5(3)
C4A Mo B4 147.9(14)
C4 Mo B4 93.8(4)
C2 Mo B4 139.9(4)
B2 Mo B4 73.0(3)
C3 Mo B3 86.8(4)
C4A Mo B3 136.5(17)
C4 Mo B3 135.6(4)
C2 Mo B3 97.5(4)
B2 Mo B3 44.2(3)
B4 Mo B3 44.8(3)
C3 Mo B5 126.7(4)
C4A Mo B5 105.0(14)
C4 Mo B5 83.1(4)
C2 Mo B5 158.2(4)
B2 Mo B5 72.0(3)
B4 Mo B5 43.4(3)
B3 Mo B5 75.2(3)
C3 Mo C1 159.0(3)
C4A Mo C1 79.1(14)
C4 Mo C1 113.1(4)
C2 Mo C1 117.1(3)
B2 Mo C1 42.0(3)
B4 Mo C1 71.3(3)
B3 Mo C1 73.6(3)
B5 Mo C1 41.4(3)
C3 Mo I1A 86.1(4)
C4A Mo I1A 79.7(17)
C4 Mo I1A 10.5(5)
C2 Mo I1A 118.3(3)
B2 Mo I1A 145.4(3)
B4 Mo I1A 95.0(3)
B3 Mo I1A 139.2(3)
B5 Mo I1A 77.2(3)
C1 Mo I1A 103.6(3)
C3 Mo I 117.2(3)
C4A Mo I 14.6(17)
C4 Mo I 71.8(3)
C2 Mo I 74.9(3)
B2 Mo I 105.7(2)
B4 Mo I 143.8(2)
B3 Mo I 149.7(2)
B5 Mo I 100.8(2)
C1 Mo I 83.8(2)
I1A Mo I 65.1(2)
B5 C1 B6 110.4(7)
B5 C1 B2 110.0(6)
B6 C1 B2 63.1(6)
B5 C1 B10 60.0(6)
B6 C1 B10 62.3(6)
B2 C1 B10 113.1(7)
B5 C1 Mo 69.1(4)
B6 C1 Mo 126.0(6)
B2 C1 Mo 67.0(4)
B10 C1 Mo 125.6(6)
C1 B2 B3 110.8(6)
C1 B2 B6 58.3(5)
B3 B2 B6 109.9(6)
C1 B2 B7 105.9(7)
B3 B2 B7 60.1(5)
B6 B2 B7 59.7(5)
C1 B2 S1 123.1(6)
B3 B2 S1 123.7(6)
B6 B2 S1 111.0(6)
B7 B2 S1 113.8(6)
C1 B2 Mo 71.0(4)
B3 B2 Mo 69.0(4)
B6 B2 Mo 125.4(6)
B7 B2 Mo 124.0(6)
S1 B2 Mo 112.9(4)
B2 B3 B7 60.2(5)
B2 B3 B4 102.2(6)
B7 B3 B4 103.0(7)
B2 B3 B8 104.0(6)
B7 B3 B8 57.3(5)
B4 B3 B8 58.1(5)
B2 B3 Mo 66.7(4)
B7 B3 Mo 122.0(5)
B4 B3 Mo 66.6(4)
B8 B3 Mo 120.4(5)
B5 B4 B8 107.3(7)
B5 B4 B9 58.7(5)
B8 B4 B9 60.7(5)
B5 B4 B3 110.1(7)
B8 B4 B3 61.4(5)
B9 B4 B3 111.2(7)
B5 B4 S4 122.4(6)
B8 B4 S4 114.6(6)
B9 B4 S4 111.9(6)
B3 B4 S4 123.9(6)
B5 B4 Mo 69.9(4)
B8 B4 Mo 125.2(6)
B9 B4 Mo 125.1(6)
B3 B4 Mo 68.6(4)
S4 B4 Mo 110.8(4)
C1 B5 B10 61.1(6)
C1 B5 B9 108.0(7)
B10 B5 B9 60.2(6)
C1 B5 B4 106.8(7)
B10 B5 B4 109.7(7)
B9 B5 B4 61.3(6)
C1 B5 Mo 69.6(4)
B10 B5 Mo 127.1(6)
B9 B5 Mo 124.6(6)
B4 B5 Mo 66.7(4)
C1 B6 B11 106.7(7)
C1 B6 B7 106.6(7)
B11 B6 B7 60.4(5)
C1 B6 B10 59.8(6)
B11 B6 B10 59.7(6)
B7 B6 B10 108.2(7)
C1 B6 B2 58.6(5)
B11 B6 B2 108.1(7)
B7 B6 B2 60.3(5)
B10 B6 B2 107.5(7)
B8 B7 B6 107.6(7)
B8 B7 B11 59.8(6)
B6 B7 B11 59.6(5)
B8 B7 B3 62.3(6)
B6 B7 B3 109.7(7)
B11 B7 B3 110.8(7)
B8 B7 B2 107.5(7)
B6 B7 B2 59.9(5)
B11 B7 B2 107.1(7)
B3 B7 B2 59.7(5)
B7 B8 B11 61.6(6)
B7 B8 B4 107.2(7)
B11 B8 B4 107.2(7)
B7 B8 B9 108.2(7)
B11 B8 B9 58.8(5)
B4 B8 B9 60.2(5)
B7 B8 B3 60.4(5)
B11 B8 B3 110.7(7)
B4 B8 B3 60.5(5)
B9 B8 B3 110.0(7)
B10 B9 B5 59.4(6)
B10 B9 B11 61.2(6)
B5 B9 B11 107.5(7)
B10 B9 B4 107.9(7)
B5 B9 B4 59.9(5)
B11 B9 B4 106.9(7)
B10 B9 B8 108.6(7)
B5 B9 B8 106.9(7)
B11 B9 B8 59.5(5)
B4 B9 B8 59.1(5)
B5 B10 B9 60.4(6)
B5 B10 C1 58.9(5)
B9 B10 C1 106.5(7)
B5 B10 B11 107.1(7)
B9 B10 B11 59.6(6)
C1 B10 B11 105.3(7)
B5 B10 B6 105.9(7)
B9 B10 B6 107.4(7)
C1 B10 B6 57.9(5)
B11 B10 B6 59.9(6)
B9 B11 B8 61.7(6)
B9 B11 B10 59.2(6)
B8 B11 B10 108.7(7)
B9 B11 B6 107.4(7)
B8 B11 B6 107.0(7)
B10 B11 B6 60.4(6)
B9 B11 B7 108.0(7)
B8 B11 B7 58.6(5)
B10 B11 B7 108.5(7)
B6 B11 B7 60.0(5)
O2 C2 Mo 178.7(9)
O3 C3 Mo 177.9(8)
O4 C4 Mo 172.6(11)
O4A C4A Mo 170(5)
C5 S1 C10 104.5(5)
C5 S1 B2 107.0(4)
C10 S1 B2 100.9(4)
C6 C5 S1 109.7(6)
C5 C6 S2 115.9(6)
C7 S2 C6 103.2(5)
C8 C7 S2 113.8(7)
C7 C8 S3 116.2(7)
C9 S3 C8 102.1(5)
C10 C9 S3 112.0(7)
C9 C10 S1 114.1(7)
C16 S4 C11 101.9(4)
C16 S4 B4 107.0(4)
C11 S4 B4 103.3(4)
C12 C11 S4 113.4(6)
C11 C12 S5 115.7(6)
C13 S5 C12 104.0(5)
C14 C13 S5 117.5(7)
C13 C14 S6 116.2(6)
C15 S6 C14 101.3(4)
C16 C15 S6 110.6(6)
C15 C16 S4 111.5(6)
Cl1 C90 Cl2 114.9(10)
Cl3 C80 Cl4 127(2)

loop_
_geom_bond_atom_site_label_1
_geom_bond_atom_site_label_2
_geom_bond_distance
_geom_bond_site_symmetry_2
Mo C3 1.968(10) .
Mo C4A 2.01(2) .
Mo C4 2.007(15) .
Mo C2 2.021(11) .
Mo B2 2.372(10) .
Mo B4 2.376(9) .
Mo B3 2.411(10) .
Mo B5 2.428(9) .
Mo C1 2.437(9) .
Mo I1A 2.844(14) .
Mo I 2.9316(13) .
C1 B5 1.718(13) .
C1 B6 1.722(14) .
C1 B2 1.726(13) .
C1 B10 1.757(13) .
B2 B3 1.801(12) .
B2 B6 1.803(14) .
B2 B7 1.810(13) .
B2 S1 1.954(9) .
B3 B7 1.809(14) .
B3 B4 1.826(13) .
B3 B8 1.843(13) .
B4 B5 1.778(13) .
B4 B8 1.782(13) .
B4 B9 1.802(13) .
B4 S4 1.940(10) .
B5 B10 1.738(14) .
B5 B9 1.756(15) .
B6 B11 1.791(13) .
B6 B7 1.800(13) .
B6 B10 1.800(15) .
B7 B8 1.752(13) .
B7 B11 1.806(14) .
B8 B11 1.774(14) .
B8 B9 1.812(14) .
B9 B10 1.752(14) .
B9 B11 1.761(14) .
B10 B11 1.788(14) .
C2 O2 1.174(12) .
C3 O3 1.158(12) .
C4 O4 1.18(2) .
C4A O4A 1.11(3) .
S1 C5 1.825(9) .
S1 C10 1.831(9) .
C5 C6 1.552(13) .
C6 S2 1.808(9) .
S2 C7 1.803(10) .
C7 C8 1.551(14) .
C8 S3 1.819(10) .
S3 C9 1.813(10) .
C9 C10 1.547(13) .
S4 C16 1.843(8) .
S4 C11 1.867(9) .
C11 C12 1.530(13) .
C12 S5 1.824(8) .
S5 C13 1.816(9) .
C13 C14 1.528(13) .
C14 S6 1.823(9) .
S6 C15 1.809(9) .
C15 C16 1.515(12) .
C90 Cl1 1.719(17) .
C90 Cl2 1.717(17) .
Cl2A Cl4A 2.25(6) 2_665
C80 Cl3 1.60(4) .
C80 Cl4 1.70(3) .
Cl4A Cl2A 2.25(6) 2_665
